data_1542832
loop_
_publ_author_name
'Brooks, Lee'
'Brunelli, Michela'
'Pattison, Philip'
'Jones, Graeme R.'
'Fitch, Andrew'

_publ_section_title
;
 Crystal structures of eight mono-methyl alkanes (C~26~--C~32~) <i>via</i>
 single-crystal and powder diffraction and DFT-D optimization
;
_journal_issue 5
_journal_name_full IUCrJ
_journal_page_first 490
_journal_page_last 497
_journal_paper_doi 10.1107/S2052252515010271
_journal_volume 2
_journal_year 2015
_chemical_absolute_configuration S
_chemical_formula_moiety 'C30 H62'
_chemical_formula_sum 'C30 H62'
_chemical_formula_weight 422.81
_chemical_name_systematic
;
(<i>S</i>)-9-methylnonacosane
;
_space_group_IT_number 4
_symmetry_cell_setting monoclinic
_symmetry_space_group_name_Hall 'P 2yb'
_symmetry_space_group_name_H-M 'P 1 21 1'
_cell_angle_alpha 90
_cell_angle_beta 112.4482(40)
_cell_angle_gamma 90
_cell_formula_units_Z 2
_cell_length_a 25.6203(18)
_cell_length_b 4.93638(18)
_cell_length_c 12.32668(91)
_cell_measurement_temperature 100
_cell_volume 1440.84(16)
_diffrn_ambient_temperature 100
_diffrn_radiation_monochromator 'Si 111'
_diffrn_radiation_type 'Synchrotron ID31 at ESRF'
_diffrn_radiation_wavelength 0.80105
_exptl_crystal_colour white
_exptl_crystal_density_diffrn 0.975
_exptl_crystal_description powder
_cod_data_source_file lc5062.cif
_cod_data_source_block 9MeC29H59
_cod_original_sg_symbol_H-M P21
_cod_database_code 1542832
_publcif_datablock.id {7fd36ea1-8562-4ed7-9ead-8489a4b58ee9}

loop_
_symmetry_equiv_pos_as_xyz
'-x, y+1/2, -z'
'x, y, z'

loop_
_atom_site_label
_atom_site_type_symbol
_atom_site_fract_x
_atom_site_fract_y
_atom_site_fract_z
_atom_site_occupancy
_atom_site_B_iso_or_equiv
C1 C 0.4873454 0.7861232 1.351689 1 0.567(55)
C2 C 0.5277572 0.6484819 1.305249 1 0.567(55)
C3 C 0.5292782 0.7837753 1.195205 1 0.567(55)
C4 C 0.5710139 0.6523818 1.150598 1 0.567(55)
C5 C 0.5740333 0.7809762 1.040848 1 0.567(55)
C6 C 0.6201447 0.6563043 1.006992 1 0.567(55)
C7 C 0.6260237 0.7824214 0.8993647 1 0.567(55)
C8 C 0.6734218 0.6538262 0.8706683 1 0.567(55)
C9 C 0.6847464 0.7806527 0.7681013 1 0.567(55)
C10 C 0.7385383 0.6586273 0.7610401 1 0.567(55)
C11 C 0.7562765 0.7856967 0.6678287 1 0.567(55)
C12 C 0.8086147 0.6608849 0.6576234 1 0.567(55)
C13 C 0.8214492 0.7828164 0.5568554 1 0.567(55)
C14 C 0.872051 0.6593275 0.5391136 1 0.567(55)
C15 C 0.8828579 0.7835272 0.4362889 1 0.567(55)
C16 C 0.9329451 0.6600685 0.4164437 1 0.567(55)
C17 C 0.9438964 0.7848705 0.3139696 1 0.567(55)
C18 C 0.994332 0.6609887 0.295349 1 0.567(55)
C19 C 1.006126 0.7853678 0.1938215 1 0.567(55)
C20 C 1.057299 0.6630706 0.1776554 1 0.567(55)
C21 C 1.070007 0.7874292 0.07725004 1 0.567(55)
C22 C 1.121602 0.6657191 0.06248562 1 0.567(55)
C23 C 1.134416 0.7914906 -0.03756599 1 0.567(55)
C24 C 1.185217 0.6675897 -0.05487316 1 0.567(55)
C25 C 1.19654 0.7925852 -0.1568275 1 0.567(55)
C26 C 1.246249 0.6665078 -0.1776397 1 0.567(55)
C27 C 1.256445 0.7893057 -0.2814221 1 0.567(55)
C28 C 1.30602 0.6620148 -0.3023222 1 0.567(55)
C29 C 1.316802 0.7819673 -0.4056867 1 0.567(55)
C30 C 0.6342615 0.753307 0.6511751 1 0.567(55)
H11 H 0.4867127 0.6860623 1.430662 1 0.567(55)
H12 H 0.4439224 0.7856338 1.285722 1 0.567(55)
H13 H 0.4993211 0.9986656 1.374512 1 0.567(55)
H21 H 0.5158055 0.4338699 1.285861 1 0.567(55)
H22 H 0.5706048 0.6459016 1.373958 1 0.567(55)
H31 H 0.5403156 0.9996153 1.214091 1 0.567(55)
H32 H 0.4865436 0.7810958 1.125861 1 0.567(55)
H41 H 0.5606845 0.4354975 1.133807 1 0.567(55)
H42 H 0.6133449 0.658088 1.221107 1 0.567(55)
H51 H 0.5817252 1.000542 1.055247 1 0.567(55)
H52 H 0.5328763 0.7621331 0.9672731 1 0.567(55)
H61 H 0.6119987 0.4371586 0.9916362 1 0.567(55)
H62 H 0.6608542 0.671684 1.082334 1 0.567(55)
H71 H 0.6341646 1.001775 0.9142801 1 0.567(55)
H72 H 0.5854239 0.7654182 0.8241915 1 0.567(55)
H81 H 0.6645236 0.4357308 0.8527772 1 0.567(55)
H82 H 0.7127493 0.663902 0.9496508 1 0.567(55)
H91 H 0.6925346 0.9993462 0.7873471 1 0.567(55)
H101 H 0.7318245 0.4390886 0.7439686 1 0.567(55)
H102 H 0.7732847 0.6771464 0.8475783 1 0.567(55)
H111 H 0.7634276 1.004614 0.685769 1 0.567(55)
H112 H 0.7213498 0.7712268 0.5815707 1 0.567(55)
H121 H 0.8023753 0.4404903 0.6438891 1 0.567(55)
H122 H 0.8452982 0.6853089 0.7407728 1 0.567(55)
H131 H 0.8281541 1.002998 0.5711941 1 0.567(55)
H132 H 0.7838519 0.7616226 0.4750624 1 0.567(55)
H141 H 0.8654238 0.4391458 0.5247728 1 0.567(55)
H142 H 0.9101046 0.6815424 0.6200149 1 0.567(55)
H151 H 0.8897067 1.0035 0.450976 1 0.567(55)
H152 H 0.8445613 0.7631325 0.3557518 1 0.567(55)
H161 H 0.9259911 0.4401004 0.4014066 1 0.567(55)
H162 H 0.9711192 0.6800565 0.4971595 1 0.567(55)
H171 H 0.950817 1.004638 0.3288307 1 0.567(55)
H172 H 0.905844 0.7642762 0.2330725 1 0.567(55)
H181 H 0.9874169 0.4410204 0.2803108 1 0.567(55)
H182 H 1.032173 0.6807673 0.3767789 1 0.567(55)
H191 H 1.012592 1.005548 0.2083431 1 0.567(55)
H192 H 0.9685444 0.7633626 0.1121141 1 0.567(55)
H201 H 1.05075 0.4428962 0.162695 1 0.567(55)
H202 H 1.09463 0.6840578 0.2598961 1 0.567(55)
H211 H 1.07628 1.007814 0.09177735 1 0.567(55)
H212 H 1.032881 0.7650271 -0.005352816 1 0.567(55)
H221 H 1.115253 0.4457483 0.04734394 1 0.567(55)
H222 H 1.158766 0.6873107 0.1450853 1 0.567(55)
H231 H 1.141386 1.011044 -0.02182458 1 0.567(55)
H232 H 1.096971 0.7727324 -0.1197978 1 0.567(55)
H241 H 1.178363 0.4476222 -0.07000125 1 0.567(55)
H242 H 1.223075 0.6877723 0.02664557 1 0.567(55)
H251 H 1.204076 1.011934 -0.14119 1 0.567(55)
H252 H 1.158213 0.7752316 -0.2375322 1 0.567(55)
H261 H 1.238912 0.4467392 -0.192225 1 0.567(55)
H262 H 1.284789 0.6862976 -0.09746366 1 0.567(55)
H271 H 1.263921 1.009075 -0.2669288 1 0.567(55)
H272 H 1.217799 0.7701209 -0.3613291 1 0.567(55)
H281 H 1.298538 0.4424385 -0.3160209 1 0.567(55)
H282 H 1.344222 0.682006 -0.2218718 1 0.567(55)
H291 H 1.280591 0.75227 -0.4885981 1 0.567(55)
H292 H 1.353928 0.6898632 -0.4150439 1 0.567(55)
H293 H 1.324706 1.001173 -0.3949116 1 0.567(55)
H301 H 0.6280315 0.5403989 0.6221987 1 0.567(55)
H302 H 0.6401618 0.8722574 0.5814618 1 0.567(55)
H303 H 0.5949294 0.8237901 0.6573587 1 0.567(55)

loop_
_geom_bond_atom_site_label_1
_geom_bond_atom_site_label_2
_geom_bond_distance
_ccdc_geom_bond_type
C1 C2 1.521 S
C1 H11 1.097 S
C1 H12 1.099 S
C1 H13 1.100 S
C2 C3 1.526 S
C2 H21 1.103 S
C2 H22 1.102 S
C3 C4 1.522 S
C3 H31 1.104 S
C3 H32 1.102 S
C4 C5 1.523 S
C4 H41 1.103 S
C4 H42 1.100 S
C5 C6 1.525 S
C5 H51 1.104 S
C5 H52 1.101 S
C6 C7 1.524 S
C6 H61 1.104 S
C6 H62 1.102 S
C7 C8 1.527 S
C7 H71 1.104 S
C7 H72 1.101 S
C8 C9 1.534 S
C8 H81 1.105 S
C8 H82 1.103 S
C9 C10 1.536 S
C9 C30 1.531 S
C9 H91 1.107 S
C10 C11 1.523 S
C10 H101 1.105 S
C10 H102 1.102 S
C11 C12 1.524 S
C11 H111 1.104 S
C11 H112 1.100 S
C12 C13 1.524 S
C12 H121 1.104 S
C12 H122 1.101 S
C13 C14 1.522 S
C13 H131 1.104 S
C13 H132 1.102 S
C14 C15 1.524 S
C14 H141 1.104 S
C14 H142 1.102 S
C15 C16 1.523 S
C15 H151 1.104 S
C15 H152 1.102 S
C16 C17 1.524 S
C16 H161 1.104 S
C16 H162 1.102 S
C17 C18 1.524 S
C17 H171 1.104 S
C17 H172 1.102 S
C18 C19 1.524 S
C18 H181 1.104 S
C18 H182 1.102 S
C19 C20 1.524 S
C19 H191 1.104 S
C19 H192 1.102 S
C20 C21 1.524 S
C20 H201 1.104 S
C20 H202 1.102 S
C21 C22 1.525 S
C21 H211 1.104 S
C21 H212 1.102 S
C22 C23 1.524 S
C22 H221 1.104 S
C22 H222 1.102 S
C23 C24 1.525 S
C23 H231 1.104 S
C23 H232 1.102 S
C24 C25 1.525 S
C24 H241 1.104 S
C24 H242 1.103 S
C25 C26 1.524 S
C25 H251 1.104 S
C25 H252 1.102 S
C26 C27 1.526 S
C26 H261 1.104 S
C26 H262 1.103 S
C27 C28 1.525 S
C27 H271 1.104 S
C27 H272 1.102 S
C28 C29 1.523 S
C28 H281 1.103 S
C28 H282 1.100 S
C29 H291 1.097 S
C29 H292 1.099 S
C29 H293 1.099 S
C30 H301 1.102 S
C30 H302 1.098 S
C30 H303 1.096 S
